data_1549487
loop_
_publ_author_name
'Planas, O.'
'Rold\'an-G\'omez, S'
'Martin-Diaconescu, V'
'Luis, J. M.'
'Company, A.'
'Ribas, X.'

_publ_section_title
;
 Mechanistic insights into the S<sub>N</sub>2-type reactivity of
 aryl-Co(iii) masked-carbenes for C-C bond forming transformations.
;
_journal_issue 26
_journal_name_full 'Chemical science'
_journal_page_first 5736
_journal_page_last 5746
_journal_paper_doi 10.1039/c8sc00851e
_journal_volume 9
_journal_year 2018
_chemical_formula_moiety 'C28 H29 Co N3 O5, c9 H8 O3, C9 H7 O3'
_chemical_formula_sum 'C46 H44 Co N3 O11'
_chemical_formula_weight 873.77
_space_group_crystal_system triclinic
_space_group_IT_number 2
_space_group_name_Hall '-P 1'
_space_group_name_H-M_alt 'P -1'
_symmetry_space_group_name_Hall '-P 1'
_symmetry_space_group_name_H-M 'P -1'
_atom_sites_solution_hydrogens mixed
_audit_creation_method SHELXL-2014/7
_audit_update_record
;
2018-02-21 deposited with the CCDC.
2018-05-29 downloaded from the CCDC.
;
_cell_angle_alpha 98.862(12)
_cell_angle_beta 101.804(13)
_cell_angle_gamma 112.978(12)
_cell_formula_units_Z 2
_cell_length_a 11.930(9)
_cell_length_b 14.213(11)
_cell_length_c 17.277(13)
_cell_measurement_reflns_used 3017
_cell_measurement_temperature 100(2)
_cell_measurement_theta_max 19.71
_cell_measurement_theta_min 2.20
_cell_volume 2550(3)
_computing_cell_refinement 'Bruker SMART'
_computing_data_collection 'Bruker SMART'
_computing_data_reduction 'Bruker SAINT'
_computing_molecular_graphics 'Bruker SHELXTL'
_computing_publication_material 'Bruker SHELXTL'
_computing_structure_refinement 'SHELXL-2014/7 (Sheldrick, 2014)'
_computing_structure_solution 'Bruker SHELXTL'
_diffrn_ambient_temperature 100(2)
_diffrn_measured_fraction_theta_full 0.994
_diffrn_measured_fraction_theta_max 0.989
_diffrn_measurement_device_type 'CCD area detector'
_diffrn_measurement_method 'phi and omega scans'
_diffrn_radiation_monochromator graphite
_diffrn_radiation_source 'sealed tube'
_diffrn_radiation_type MoK\a
_diffrn_radiation_wavelength 0.71073
_diffrn_reflns_av_R_equivalents 0.1300
_diffrn_reflns_av_unetI/netI 0.1796
_diffrn_reflns_Laue_measured_fraction_full 0.994
_diffrn_reflns_Laue_measured_fraction_max 0.989
_diffrn_reflns_limit_h_max 15
_diffrn_reflns_limit_h_min -15
_diffrn_reflns_limit_k_max 18
_diffrn_reflns_limit_k_min -18
_diffrn_reflns_limit_l_max 22
_diffrn_reflns_limit_l_min -22
_diffrn_reflns_number 36681
_diffrn_reflns_point_group_measured_fraction_full 0.994
_diffrn_reflns_point_group_measured_fraction_max 0.989
_diffrn_reflns_theta_full 25.242
_diffrn_reflns_theta_max 26.999
_diffrn_reflns_theta_min 2.196
_exptl_absorpt_coefficient_mu 0.391
_exptl_absorpt_correction_T_max 1.0
_exptl_absorpt_correction_T_min 0.371946
_exptl_absorpt_correction_type empirical
_exptl_absorpt_process_details 'sadabs v2.10 bruker 2001'
_exptl_crystal_colour orange
_exptl_crystal_density_diffrn 1.138
_exptl_crystal_description block
_exptl_crystal_F_000 912
_exptl_crystal_size_max 0.25
_exptl_crystal_size_mid 0.18
_exptl_crystal_size_min 0.15
_platon_squeeze_details
;
Spurious electron density peaks non attribuitable to any
 solvent molecule were removed using the SQUEEZE option in PLATON.
 (Spek, A. L. (2009).Acta Cryst. D65, 148-155.
 PLATON, A Multipurpose Crystallographic Tool,
 Utrecht University, Utrecht, The Netherlands.)

;
_refine_diff_density_max 2.169
_refine_diff_density_min -1.354
_refine_diff_density_rms 0.135
_refine_ls_extinction_method none
_refine_ls_goodness_of_fit_ref 1.074
_refine_ls_hydrogen_treatment mixed
_refine_ls_matrix_type full
_refine_ls_number_parameters 507
_refine_ls_number_reflns 11005
_refine_ls_number_restraints 25
_refine_ls_restrained_S_all 1.074
_refine_ls_R_factor_all 0.2032
_refine_ls_R_factor_gt 0.1128
_refine_ls_shift/su_max 0.001
_refine_ls_shift/su_mean 0.000
_refine_ls_structure_factor_coef Fsqd
_refine_ls_weighting_details 'w=1/[\s^2^(Fo^2^)+(0.2000P)^2^] where P=(Fo^2^+2Fc^2^)/3'
_refine_ls_weighting_scheme calc
_refine_ls_wR_factor_gt 0.3113
_refine_ls_wR_factor_ref 0.3833
_reflns_Friedel_coverage 0.000
_reflns_number_gt 5041
_reflns_number_total 11005
_reflns_threshold_expression 'I > 2\s(I)'
_cod_data_source_file c8sc00851e2.cif
_cod_data_source_block 5a_come_a_sq
_cod_depositor_comments 'Adding full bibliography for 1549484--1549487.cif.'
_cod_database_code 1549487
_shelx_shelxl_version_number 2014/7
_shelx_space_group_comment
;
The symmetry employed for this shelxl refinement is uniquely defined
by the following loop, which should always be used as a source of
symmetry information in preference to the above space-group names.
They are only intended as comments.
;
_platon_squeeze_void_probe_radius 1.20

loop_
_space_group_symop_operation_xyz
'x, y, z'
'-x, -y, -z'

loop_
_atom_site_label
_atom_site_type_symbol
_atom_site_fract_x
_atom_site_fract_y
_atom_site_fract_z
_atom_site_U_iso_or_equiv
_atom_site_adp_type
_atom_site_occupancy
_atom_site_site_symmetry_order
_atom_site_calc_flag
_atom_site_refinement_flags_posn
_atom_site_refinement_flags_adp
Co1 Co 0.13714(9) 0.76341(7) 0.49154(6) 0.0351(3) Uani 1 1 d . .
O1 O 0.0798(5) 0.6712(4) 0.3768(3) 0.0408(12) Uani 1 1 d . .
H1S H 0.4405 0.2200 0.5036 0.10(4) Uiso 1 1 d R .
O2 O 0.1865(5) 0.5905(4) 0.4366(3) 0.0451(13) Uani 1 1 d . .
O3 O 0.0757(16) 0.2644(11) 0.0572(7) 0.180(6) Uani 1 1 d . .
O4 O 0.1234(5) 0.5417(4) 0.5760(3) 0.0422(12) Uani 1 1 d . .
O5 O 0.2923(5) 0.6918(4) 0.6512(4) 0.0478(13) Uani 1 1 d . .
N1 N 0.0444(5) 0.8362(4) 0.4528(4) 0.0369(14) Uani 1 1 d . .
N2 N -0.0206(5) 0.6802(4) 0.5193(4) 0.0367(14) Uani 1 1 d . .
H2 H -0.0377 0.6040 0.5059 0.044 Uiso 1 1 calc R U
N3 N 0.2851(6) 0.8842(5) 0.4794(4) 0.0438(16) Uani 1 1 d . .
H3 H 0.3259 0.8548 0.4434 0.053 Uiso 1 1 calc R U
C1 C 0.0998(7) 0.9249(5) 0.4288(5) 0.0400(17) Uani 1 1 d . .
C2 C 0.0339(8) 0.9759(6) 0.3981(5) 0.048(2) Uani 1 1 d . .
H2A H 0.0755 1.0386 0.3821 0.058 Uiso 1 1 calc R U
C3 C -0.0952(8) 0.9358(6) 0.3902(5) 0.0460(19) Uani 1 1 d . .
H3A H -0.1431 0.9705 0.3684 0.055 Uiso 1 1 calc R U
C4 C -0.1549(7) 0.8433(6) 0.4148(5) 0.0423(18) Uani 1 1 d . .
H4 H -0.2432 0.8149 0.4102 0.051 Uiso 1 1 calc R U
C5 C -0.0822(6) 0.7954(5) 0.4454(5) 0.0370(16) Uani 1 1 d . .
C6 C -0.1278(7) 0.6912(5) 0.4661(5) 0.0412(18) Uani 1 1 d . .
H6A H -0.1932 0.6851 0.4948 0.049 Uiso 1 1 calc R U
H6B H -0.1675 0.6334 0.4151 0.049 Uiso 1 1 calc R U
C7 C -0.0054(7) 0.7157(6) 0.6096(5) 0.0441(19) Uani 1 1 d . .
H7A H -0.0799 0.7270 0.6166 0.053 Uiso 1 1 calc R U
H7B H -0.0011 0.6601 0.6366 0.053 Uiso 1 1 calc R U
C8 C 0.1140(7) 0.8168(5) 0.6486(5) 0.0378(17) Uani 1 1 d . .
C9 C 0.1938(7) 0.8450(5) 0.5982(5) 0.0377(17) Uani 1 1 d . .
C10 C 0.3111(7) 0.9321(6) 0.6248(5) 0.0427(18) Uani 1 1 d . .
C11 C 0.3536(8) 0.9956(6) 0.7048(5) 0.052(2) Uani 1 1 d . .
H11 H 0.4336 1.0561 0.7241 0.063 Uiso 1 1 calc R U
C12 C 0.2743(8) 0.9674(7) 0.7564(5) 0.052(2) Uani 1 1 d . .
H12 H 0.3019 1.0089 0.8112 0.063 Uiso 1 1 calc R U
C13 C 0.1575(8) 0.8802(7) 0.7277(5) 0.050(2) Uani 1 1 d . .
H13 H 0.1055 0.8633 0.7632 0.060 Uiso 1 1 calc R U
C14 C 0.3821(7) 0.9447(6) 0.5616(6) 0.049(2) Uani 1 1 d . .
H14A H 0.4458 0.9163 0.5722 0.058 Uiso 1 1 calc R U
H14B H 0.4268 1.0205 0.5632 0.058 Uiso 1 1 calc R U
C15 C 0.2408(8) 0.9556(7) 0.4395(6) 0.056(2) Uani 1 1 d . .
H15A H 0.2563 0.9525 0.3852 0.067 Uiso 1 1 calc R U
H15B H 0.2914 1.0294 0.4735 0.067 Uiso 1 1 calc R U
C16 C 0.1175(7) 0.6025(6) 0.3719(5) 0.0422(18) Uani 1 1 d . .
C17 C 0.0893(8) 0.5271(6) 0.2920(6) 0.049(2) Uani 1 1 d . .
C18 C 0.0027(10) 0.5255(8) 0.2254(6) 0.067(3) Uani 1 1 d . .
H18 H -0.0394 0.5696 0.2313 0.081 Uiso 1 1 calc R U
C19 C -0.0234(12) 0.4600(9) 0.1494(7) 0.083(3) Uani 1 1 d . .
H19 H -0.0838 0.4583 0.1032 0.100 Uiso 1 1 calc R U
C20 C 0.0387(14) 0.3979(9) 0.1418(7) 0.089(4) Uani 1 1 d D .
C21 C 0.1252(12) 0.3974(8) 0.2079(7) 0.078(3) Uani 1 1 d . .
H21 H 0.1662 0.3526 0.2012 0.093 Uiso 1 1 calc R U
C22 C 0.1527(10) 0.4638(7) 0.2856(6) 0.063(3) Uani 1 1 d . .
H22 H 0.2126 0.4652 0.3319 0.076 Uiso 1 1 calc R U
C23 C 0.020(2) 0.3276(14) 0.0581(8) 0.147(7) Uani 1 1 d D .
C24 C -0.0622(16) 0.3375(13) -0.0108(8) 0.132(6) Uani 1 1 d D .
H24A H -0.0829 0.3960 0.0071 0.198 Uiso 1 1 calc R U
H24B H -0.1408 0.2716 -0.0332 0.198 Uiso 1 1 calc R U
H24C H -0.0190 0.3517 -0.0531 0.198 Uiso 1 1 calc R U
C25 C 0.2301(7) 0.6768(5) 0.5136(5) 0.0414(18) Uani 1 1 d . .
H25 H 0.3235 0.7221 0.5260 0.050 Uiso 1 1 calc R U
C26 C 0.2072(7) 0.6270(5) 0.5804(5) 0.0375(17) Uani 1 1 d . .
C27 C 0.2692(9) 0.6625(7) 0.7258(5) 0.060(2) Uani 1 1 d . .
H27A H 0.1764 0.6242 0.7169 0.072 Uiso 1 1 calc R U
H27B H 0.3023 0.7275 0.7707 0.072 Uiso 1 1 calc R U
C28 C 0.3317(12) 0.5940(9) 0.7505(7) 0.093(4) Uani 1 1 d . .
H28A H 0.3004 0.5302 0.7058 0.140 Uiso 1 1 calc R U
H28B H 0.3115 0.5738 0.7995 0.140 Uiso 1 1 calc R U
H28C H 0.4241 0.6332 0.7625 0.140 Uiso 1 1 calc R U
O1R O 0.4568(7) 0.2609(5) 0.5785(5) 0.0733(19) Uani 1 1 d . .
O2R O 0.6090(6) 0.2117(5) 0.6203(4) 0.0679(18) Uani 1 1 d . .
C1R C 0.5458(8) 0.2601(7) 0.6328(7) 0.057(2) Uani 1 1 d . .
C2R C 0.5684(9) 0.3229(8) 0.7151(7) 0.066(3) Uani 1 1 d . .
C3R C 0.5094(12) 0.3910(10) 0.7279(8) 0.099(4) Uani 1 1 d . .
H3R H 0.4481 0.3914 0.6833 0.119 Uiso 1 1 calc R U
C4R C 0.5391(14) 0.4551(12) 0.8022(10) 0.120(5) Uani 1 1 d . .
H4R H 0.4963 0.4983 0.8102 0.144 Uiso 1 1 calc R U
C5R C 0.6313(14) 0.4586(11) 0.8669(9) 0.104(4) Uani 1 1 d . .
C6R C 0.6878(13) 0.3889(11) 0.8589(9) 0.099(4) Uani 1 1 d . .
H6R H 0.7443 0.3859 0.9050 0.119 Uiso 1 1 calc R U
C7R C 0.6582(12) 0.3242(9) 0.7812(8) 0.085(3) Uani 1 1 d . .
H7R H 0.7001 0.2804 0.7733 0.102 Uiso 1 1 calc R U
C8R C 0.668(2) 0.5355(14) 0.9504(11) 0.149(7) Uani 1 1 d D .
C9R C 0.615(2) 0.6057(17) 0.9626(12) 0.192(10) Uani 1 1 d D .
H9RA H 0.6506 0.6635 0.9373 0.288 Uiso 1 1 calc R U
H9RB H 0.6332 0.6348 1.0214 0.288 Uiso 1 1 calc R U
H9RC H 0.5223 0.5683 0.9375 0.288 Uiso 1 1 calc R U
O3R O 0.7420(15) 0.5272(14) 1.0096(9) 0.206(7) Uani 1 1 d D .
O1S O 0.4341(5) 0.1960(4) 0.4311(4) 0.0566(16) Uani 1 1 d . .
O2S O 0.2579(7) 0.2191(7) 0.4058(6) 0.107(3) Uani 1 1 d . .
C1S C 0.3354(9) 0.1942(6) 0.3819(7) 0.066(3) Uani 1 1 d . .
C2S C 0.320(2) 0.1619(17) 0.2968(15) 0.163(2) Uani 1 1 d . .
C3S C 0.413(2) 0.1385(16) 0.2674(14) 0.163(2) Uani 1 1 d . .
H3S H 0.4827 0.1372 0.3046 0.196 Uiso 1 1 calc R U
C4S C 0.399(2) 0.1183(16) 0.1861(13) 0.163(2) Uani 1 1 d . .
H4SA H 0.4678 0.1165 0.1669 0.196 Uiso 1 1 calc R U
C5S C 0.279(2) 0.0990(17) 0.1266(13) 0.163(2) Uani 1 1 d D .
C6S C 0.201(2) 0.1111(16) 0.1559(14) 0.163(2) Uani 1 1 d . .
H6S H 0.1222 0.0951 0.1180 0.196 Uiso 1 1 calc R U
C7S C 0.211(2) 0.1450(16) 0.2374(13) 0.163(2) Uani 1 1 d . .
H7S H 0.1444 0.1567 0.2527 0.196 Uiso 1 1 calc R U
C8S C 0.2475(18) 0.0530(16) 0.0370(11) 0.163(2) Uani 1 1 d D U
C9S C 0.3591(16) 0.1053(15) 0.0175(12) 0.163(2) Uani 1 1 d D U
H9SA H 0.3383 0.1135 -0.0382 0.196 Uiso 1 1 calc R U
H9SB H 0.4086 0.0641 0.0208 0.196 Uiso 1 1 calc R U
H9SC H 0.4092 0.1752 0.0562 0.196 Uiso 1 1 calc R U
O3S O 0.1432(13) 0.0096(11) -0.0192(8) 0.163(2) Uani 1 1 d D U

loop_
_atom_site_aniso_label
_atom_site_aniso_U_11
_atom_site_aniso_U_22
_atom_site_aniso_U_33
_atom_site_aniso_U_23
_atom_site_aniso_U_13
_atom_site_aniso_U_12
Co1 0.0328(5) 0.0221(5) 0.0559(7) 0.0128(4) 0.0206(5) 0.0127(4)
O1 0.039(3) 0.028(2) 0.053(3) 0.007(2) 0.017(3) 0.012(2)
O2 0.051(3) 0.032(3) 0.062(4) 0.013(3) 0.024(3) 0.025(3)
O3 0.297(18) 0.202(13) 0.120(9) 0.024(9) 0.076(10) 0.187(14)
O4 0.045(3) 0.031(3) 0.053(3) 0.014(2) 0.012(3) 0.019(2)
O5 0.051(3) 0.033(3) 0.056(4) 0.006(3) 0.007(3) 0.021(3)
N1 0.029(3) 0.025(3) 0.055(4) 0.012(3) 0.015(3) 0.009(2)
N2 0.032(3) 0.021(3) 0.059(4) 0.012(3) 0.020(3) 0.010(2)
N3 0.039(4) 0.030(3) 0.070(5) 0.015(3) 0.028(4) 0.016(3)
C1 0.037(4) 0.029(4) 0.054(5) 0.013(3) 0.017(4) 0.011(3)
C2 0.067(6) 0.032(4) 0.059(5) 0.019(4) 0.029(5) 0.027(4)
C3 0.056(5) 0.042(4) 0.049(5) 0.013(4) 0.013(4) 0.032(4)
C4 0.037(4) 0.044(4) 0.047(5) 0.006(4) 0.010(4) 0.023(4)
C5 0.026(4) 0.025(3) 0.049(5) -0.002(3) 0.007(3) 0.006(3)
C6 0.041(4) 0.028(4) 0.054(5) 0.009(3) 0.022(4) 0.011(3)
C7 0.052(5) 0.036(4) 0.057(5) 0.020(4) 0.029(4) 0.023(4)
C8 0.038(4) 0.028(4) 0.059(5) 0.016(3) 0.020(4) 0.021(3)
C9 0.037(4) 0.027(3) 0.060(5) 0.016(3) 0.020(4) 0.020(3)
C10 0.037(4) 0.035(4) 0.064(6) 0.011(4) 0.020(4) 0.021(4)
C11 0.051(5) 0.041(5) 0.063(6) 0.008(4) 0.004(5) 0.027(4)
C12 0.057(5) 0.054(5) 0.049(5) 0.004(4) 0.012(4) 0.032(5)
C13 0.064(6) 0.050(5) 0.053(5) 0.020(4) 0.025(5) 0.035(5)
C14 0.036(4) 0.032(4) 0.082(7) 0.015(4) 0.027(4) 0.013(3)
C15 0.051(5) 0.046(5) 0.078(7) 0.032(5) 0.029(5) 0.018(4)
C16 0.045(4) 0.033(4) 0.050(5) 0.012(4) 0.021(4) 0.015(4)
C17 0.063(5) 0.035(4) 0.062(6) 0.021(4) 0.034(5) 0.023(4)
C18 0.080(7) 0.065(6) 0.063(7) 0.016(5) 0.032(6) 0.033(6)
C19 0.105(9) 0.084(8) 0.063(7) 0.005(6) 0.015(6) 0.053(7)
C20 0.141(11) 0.087(8) 0.057(7) 0.014(6) 0.033(7) 0.068(8)
C21 0.128(10) 0.056(6) 0.076(7) 0.017(5) 0.051(7) 0.056(7)
C22 0.082(7) 0.059(6) 0.066(6) 0.029(5) 0.042(6) 0.033(5)
C23 0.23(2) 0.158(16) 0.083(11) 0.018(10) 0.050(13) 0.121(16)
C24 0.186(16) 0.161(15) 0.057(8) -0.004(8) 0.000(9) 0.114(14)
C25 0.031(4) 0.025(4) 0.068(6) 0.007(4) 0.016(4) 0.014(3)
C26 0.037(4) 0.026(4) 0.055(5) 0.009(3) 0.015(4) 0.019(3)
C27 0.069(6) 0.056(5) 0.052(6) 0.001(4) -0.002(5) 0.038(5)
C28 0.105(9) 0.089(8) 0.100(9) 0.042(7) 0.010(7) 0.060(8)
O1R 0.057(4) 0.059(4) 0.097(6) 0.001(4) 0.038(4) 0.019(3)
O2R 0.073(4) 0.054(4) 0.098(5) 0.019(3) 0.052(4) 0.036(3)
C1R 0.040(5) 0.046(5) 0.090(8) 0.016(5) 0.035(5) 0.015(4)
C2R 0.051(5) 0.061(6) 0.086(8) 0.003(5) 0.027(5) 0.025(5)
C3R 0.086(8) 0.104(9) 0.101(10) -0.024(8) 0.001(7) 0.067(8)
C4R 0.098(10) 0.112(11) 0.146(14) -0.013(10) 0.012(10) 0.071(9)
C5R 0.105(10) 0.115(11) 0.100(10) 0.004(8) 0.020(8) 0.070(9)
C6R 0.092(9) 0.102(10) 0.114(11) 0.017(8) 0.034(8) 0.054(8)
C7R 0.091(8) 0.086(8) 0.113(10) 0.044(8) 0.060(8) 0.052(7)
C8R 0.172(18) 0.139(15) 0.138(16) -0.005(12) 0.007(14) 0.105(14)
C9R 0.20(2) 0.22(2) 0.152(18) -0.039(16) 0.014(15) 0.14(2)
O3R 0.198(15) 0.280(19) 0.140(11) -0.032(11) -0.014(10) 0.165(15)
O1S 0.045(3) 0.042(3) 0.097(5) 0.026(3) 0.036(3) 0.023(3)
O2S 0.078(5) 0.119(7) 0.155(8) 0.025(6) 0.040(5) 0.075(5)
C1S 0.053(5) 0.037(5) 0.121(9) 0.032(5) 0.035(6) 0.024(4)
C2S 0.163(2) 0.164(2) 0.163(2) 0.0427(10) 0.0467(11) 0.0712(13)
C3S 0.163(2) 0.164(2) 0.163(2) 0.0427(10) 0.0467(11) 0.0712(13)
C4S 0.163(2) 0.164(2) 0.163(2) 0.0427(10) 0.0467(11) 0.0712(13)
C5S 0.163(2) 0.164(2) 0.163(2) 0.0427(10) 0.0467(11) 0.0712(13)
C6S 0.163(2) 0.164(2) 0.163(2) 0.0427(10) 0.0467(11) 0.0712(13)
C7S 0.163(2) 0.164(2) 0.163(2) 0.0427(10) 0.0467(11) 0.0712(13)
C8S 0.163(2) 0.164(2) 0.163(2) 0.0427(10) 0.0467(11) 0.0712(13)
C9S 0.163(2) 0.164(2) 0.163(2) 0.0427(10) 0.0467(11) 0.0712(13)
O3S 0.163(2) 0.164(2) 0.163(2) 0.0427(10) 0.0467(11) 0.0712(13)

loop_
_atom_type_symbol
_atom_type_description
_atom_type_scat_dispersion_real
_atom_type_scat_dispersion_imag
_atom_type_scat_source
C C 0.0033 0.0016 'International Tables Vol C Tables 4.2.6.8 and 6.1.1.4'
H H 0.0000 0.0000 'International Tables Vol C Tables 4.2.6.8 and 6.1.1.4'
N N 0.0061 0.0033 'International Tables Vol C Tables 4.2.6.8 and 6.1.1.4'
O O 0.0106 0.0060 'International Tables Vol C Tables 4.2.6.8 and 6.1.1.4'
Co Co 0.3494 0.9721 'International Tables Vol C Tables 4.2.6.8 and 6.1.1.4'

loop_
_geom_angle_atom_site_label_1
_geom_angle_atom_site_label_2
_geom_angle_atom_site_label_3
_geom_angle
C9 Co1 N1 93.6(3)
C9 Co1 C25 95.4(3)
N1 Co1 C25 170.9(3)
C9 Co1 N2 85.4(3)
N1 Co1 N2 83.3(2)
C25 Co1 N2 99.4(3)
C9 Co1 N3 82.9(3)
N1 Co1 N3 84.0(2)
C25 Co1 N3 95.2(3)
N2 Co1 N3 162.0(2)
C9 Co1 O1 177.6(2)
N1 Co1 O1 88.8(2)
C25 Co1 O1 82.2(3)
N2 Co1 O1 95.0(2)
N3 Co1 O1 97.3(2)
C16 O1 Co1 113.0(5)
C16 O2 C25 114.6(5)
C26 O5 C27 116.6(6)
C1 N1 C5 119.6(6)
C1 N1 Co1 121.3(5)
C5 N1 Co1 119.0(4)
C6 N2 C7 112.7(5)
C6 N2 Co1 107.6(4)
C7 N2 Co1 111.2(4)
C6 N2 H2 108.4
C7 N2 H2 108.4
Co1 N2 H2 108.4
C15 N3 C14 110.9(6)
C15 N3 Co1 110.4(5)
C14 N3 Co1 110.2(4)
C15 N3 H3 108.4
C14 N3 H3 108.4
Co1 N3 H3 108.4
C2 C1 N1 122.2(7)
C2 C1 C15 126.3(6)
N1 C1 C15 111.5(6)
C1 C2 C3 119.1(7)
C1 C2 H2A 120.4
C3 C2 H2A 120.4
C2 C3 C4 119.6(7)
C2 C3 H3A 120.2
C4 C3 H3A 120.2
C5 C4 C3 118.2(7)
C5 C4 H4 120.9
C3 C4 H4 120.9
N1 C5 C4 121.2(6)
N1 C5 C6 111.3(6)
C4 C5 C6 127.2(6)
N2 C6 C5 111.0(6)
N2 C6 H6A 109.4
C5 C6 H6A 109.4
N2 C6 H6B 109.4
C5 C6 H6B 109.4
H6A C6 H6B 108.0
C8 C7 N2 110.0(6)
C8 C7 H7A 109.7
N2 C7 H7A 109.7
C8 C7 H7B 109.7
N2 C7 H7B 109.7
H7A C7 H7B 108.2
C13 C8 C9 117.2(7)
C13 C8 C7 128.6(7)
C9 C8 C7 114.1(7)
C10 C9 C8 122.6(7)
C10 C9 Co1 119.1(6)
C8 C9 Co1 118.2(6)
C9 C10 C11 119.6(7)
C9 C10 C14 113.4(7)
C11 C10 C14 127.0(7)
C10 C11 C12 118.3(8)
C10 C11 H11 120.9
C12 C11 H11 120.9
C13 C12 C11 120.6(8)
C13 C12 H12 119.7
C11 C12 H12 119.7
C12 C13 C8 121.7(7)
C12 C13 H13 119.1
C8 C13 H13 119.1
C10 C14 N3 107.1(6)
C10 C14 H14A 110.3
N3 C14 H14A 110.3
C10 C14 H14B 110.3
N3 C14 H14B 110.3
H14A C14 H14B 108.6
N3 C15 C1 112.4(6)
N3 C15 H15A 109.1
C1 C15 H15A 109.1
N3 C15 H15B 109.1
C1 C15 H15B 109.1
H15A C15 H15B 107.9
O1 C16 O2 122.3(7)
O1 C16 C17 122.0(7)
O2 C16 C17 115.7(6)
C18 C17 C22 121.4(9)
C18 C17 C16 117.9(8)
C22 C17 C16 120.6(8)
C17 C18 C19 120.2(10)
C17 C18 H18 119.9
C19 C18 H18 119.9
C20 C19 C18 119.1(11)
C20 C19 H19 120.4
C18 C19 H19 120.4
C19 C20 C21 121.7(10)
C19 C20 C23 122.0(12)
C21 C20 C23 116.2(11)
C20 C21 C22 119.7(9)
C20 C21 H21 120.1
C22 C21 H21 120.1
C17 C22 C21 117.8(10)
C17 C22 H22 121.1
C21 C22 H22 121.1
O3 C23 C24 127.4(13)
O3 C23 C20 117.9(13)
C24 C23 C20 114.6(13)
C23 C24 H24A 109.5
C23 C24 H24B 109.5
H24A C24 H24B 109.5
C23 C24 H24C 109.5
H24A C24 H24C 109.5
H24B C24 H24C 109.5
C26 C25 O2 107.9(5)
C26 C25 Co1 114.6(5)
O2 C25 Co1 106.9(5)
C26 C25 H25 109.1
O2 C25 H25 109.1
Co1 C25 H25 109.1
O4 C26 O5 122.9(7)
O4 C26 C25 127.4(7)
O5 C26 C25 109.7(6)
O5 C27 C28 111.8(8)
O5 C27 H27A 109.3
C28 C27 H27A 109.3
O5 C27 H27B 109.3
C28 C27 H27B 109.3
H27A C27 H27B 107.9
C27 C28 H28A 109.5
C27 C28 H28B 109.5
H28A C28 H28B 109.5
C27 C28 H28C 109.5
H28A C28 H28C 109.5
H28B C28 H28C 109.5
C1R O1R H1S 118.6
O2R C1R O1R 124.9(10)
O2R C1R C2R 121.1(10)
O1R C1R C2R 113.9(8)
C7R C2R C3R 118.4(11)
C7R C2R C1R 120.0(9)
C3R C2R C1R 121.3(10)
C4R C3R C2R 121.0(12)
C4R C3R H3R 119.5
C2R C3R H3R 119.5
C3R C4R C5R 120.3(12)
C3R C4R H4R 119.9
C5R C4R H4R 119.9
C4R C5R C6R 121.1(13)
C4R C5R C8R 119.8(12)
C6R C5R C8R 119.0(13)
C7R C6R C5R 117.8(13)
C7R C6R H6R 121.1
C5R C6R H6R 121.1
C2R C7R C6R 121.1(11)
C2R C7R H7R 119.5
C6R C7R H7R 119.5
O3R C8R C9R 120.7(16)
O3R C8R C5R 117.3(13)
C9R C8R C5R 121.8(15)
C8R C9R H9RA 109.5
C8R C9R H9RB 109.5
H9RA C9R H9RB 109.5
C8R C9R H9RC 109.5
H9RA C9R H9RC 109.5
H9RB C9R H9RC 109.5
C1S O1S H1S 113.9
O2S C1S O1S 123.1(11)
O2S C1S C2S 120.6(14)
O1S C1S C2S 116.3(12)
C7S C2S C1S 122(2)
C7S C2S C3S 116(2)
C1S C2S C3S 122(2)
C4S C3S C2S 119(2)
C4S C3S H3S 120.5
C2S C3S H3S 120.5
C3S C4S C5S 121(2)
C3S C4S H4SA 119.7
C5S C4S H4SA 119.7
C6S C5S C4S 116(2)
C6S C5S C8S 121(2)
C4S C5S C8S 123(2)
C5S C6S C7S 129(2)
C5S C6S H6S 115.6
C7S C6S H6S 115.6
C6S C7S C2S 119(2)
C6S C7S H7S 120.6
C2S C7S H7S 120.6
O3S C8S C9S 119.0(16)
O3S C8S C5S 131.6(19)
C9S C8S C5S 104.7(17)
C8S C9S H9SA 109.5
C8S C9S H9SB 109.5
H9SA C9S H9SB 109.5
C8S C9S H9SC 109.5
H9SA C9S H9SC 109.5
H9SB C9S H9SC 109.5

loop_
_geom_bond_atom_site_label_1
_geom_bond_atom_site_label_2
_geom_bond_distance
Co1 C9 1.849(8)
Co1 N1 1.883(6)
Co1 C25 1.982(7)
Co1 N2 1.995(5)
Co1 N3 2.001(6)
Co1 O1 2.015(5)
O1 C16 1.224(8)
O2 C16 1.321(9)
O2 C25 1.504(9)
O3 C23 1.307(17)
O4 C26 1.211(8)
O5 C26 1.338(9)
O5 C27 1.460(10)
N1 C1 1.349(8)
N1 C5 1.359(8)
N2 C6 1.492(9)
N2 C7 1.512(10)
N2 H2 1.0000
N3 C15 1.506(10)
N3 C14 1.507(11)
N3 H3 1.0000
C1 C2 1.349(10)
C1 C15 1.527(11)
C2 C3 1.386(11)
C2 H2A 0.9500
C3 C4 1.407(10)
C3 H3A 0.9500
C4 C5 1.372(10)
C4 H4 0.9500
C5 C6 1.493(9)
C6 H6A 0.9900
C6 H6B 0.9900
C7 C8 1.503(11)
C7 H7A 0.9900
C7 H7B 0.9900
C8 C13 1.384(11)
C8 C9 1.405(10)
C9 C10 1.382(10)
C10 C11 1.397(11)
C10 C14 1.504(10)
C11 C12 1.418(12)
C11 H11 0.9500
C12 C13 1.380(12)
C12 H12 0.9500
C13 H13 0.9500
C14 H14A 0.9900
C14 H14B 0.9900
C15 H15A 0.9900
C15 H15B 0.9900
C16 C17 1.497(11)
C17 C18 1.372(13)
C17 C22 1.389(12)
C18 C19 1.384(14)
C18 H18 0.9500
C19 C20 1.365(15)
C19 H19 0.9500
C20 C21 1.375(16)
C20 C23 1.546(14)
C21 C22 1.409(13)
C21 H21 0.9500
C22 H22 0.9500
C23 C24 1.445(15)
C24 H24A 0.9800
C24 H24B 0.9800
C24 H24C 0.9800
C25 C26 1.462(10)
C25 H25 1.0000
C27 C28 1.501(12)
C27 H27A 0.9900
C27 H27B 0.9900
C28 H28A 0.9800
C28 H28B 0.9800
C28 H28C 0.9800
O1R C1R 1.269(11)
O1R H1S 1.2749
O2R C1R 1.231(10)
C1R C2R 1.468(13)
C2R C7R 1.388(15)
C2R C3R 1.418(13)
C3R C4R 1.344(17)
C3R H3R 0.9500
C4R C5R 1.379(18)
C4R H4R 0.9500
C5R C6R 1.404(17)
C5R C8R 1.531(19)
C6R C7R 1.395(17)
C6R H6R 0.9500
C7R H7R 0.9500
C8R O3R 1.258(15)
C8R C9R 1.394(14)
C9R H9RA 0.9800
C9R H9RB 0.9800
C9R H9RC 0.9800
O1S C1S 1.292(11)
O1S H1S 1.2261
O2S C1S 1.233(11)
C1S C2S 1.42(2)
C2S C7S 1.39(3)
C2S C3S 1.44(3)
C3S C4S 1.35(2)
C3S H3S 0.9500
C4S C5S 1.48(3)
C4S H4SA 0.9500
C5S C6S 1.19(2)
C5S C8S 1.492(16)
C6S C7S 1.38(2)
C6S H6S 0.9500
C7S H7S 0.9500
C8S O3S 1.262(15)
C8S C9S 1.388(13)
C9S H9SA 0.9800
C9S H9SB 0.9800
C9S H9SC 0.9800

loop_
_platon_squeeze_void_nr
_platon_squeeze_void_average_x
_platon_squeeze_void_average_y
_platon_squeeze_void_average_z
_platon_squeeze_void_volume
_platon_squeeze_void_count_electrons
_platon_squeeze_void_content
1 -0.246 0.000 1.000 523 198 ' '
2 0.500 0.500 0.500 117 49 ' '
